data_4505026
loop_
_publ_author_name
'Wong, Ken-Tsung'
'Liao, Yuan-Li'
'Peng, Ying-Chu'
'Wang, Chih-Chieh'
'Lin, Sue-Yi'
'Yang, Cheng-Han'
'Tseng, Shih-Min'
'Lee, Gene-Hsiang'
'Peng, Shie-Ming'

_publ_section_title
;
 A Novel Right-Angled Ligand that Forms Polymeric Metal&#x2212;Organic
 Frameworks with Nanometer-Sized Square Cavities
;
_journal_issue 2
_journal_name_full 'Crystal Growth &amp; Design'
_journal_page_first 667
_journal_paper_doi 10.1021/cg049822o
_journal_volume 5
_journal_year 2005
_chemical_formula_sum 'C39 H30 N2 O'
_chemical_formula_weight 542.65
_chemical_name_systematic
; 
 ? 
;
_space_group_IT_number 14
_symmetry_cell_setting monoclinic
_symmetry_space_group_name_Hall '-P 2ybc'
_symmetry_space_group_name_H-M 'P 1 21/c 1'
_atom_sites_solution_hydrogens geom
_atom_sites_solution_primary direct
_atom_sites_solution_secondary difmap
_audit_creation_method SHELXL-97
_cell_angle_alpha 90.00
_cell_angle_beta 94.466(1)
_cell_angle_gamma 90.00
_cell_formula_units_Z 4
_cell_length_a 18.3445(11)
_cell_length_b 9.5239(6)
_cell_length_c 17.1652(11)
_cell_measurement_reflns_used 3265
_cell_measurement_temperature 295(2)
_cell_measurement_theta_max 25.000
_cell_measurement_theta_min 1.11
_cell_volume 2989.8(3)
_computing_cell_refinement 'Bruker SAINT'
_computing_data_collection 'Bruker SMART'
_computing_data_reduction 'Bruker SAINT'
_computing_molecular_graphics 'Bruker SHELXTL'
_computing_publication_material 'Bruker SHELXTL'
_computing_structure_refinement 'SHELXL-97 (Sheldrick, 1997)'
_computing_structure_solution 'SHELXS-97 (Sheldrick, 1990)'
_diffrn_ambient_temperature 295(2)
_diffrn_measured_fraction_theta_full 1.000
_diffrn_measured_fraction_theta_max 1.000
_diffrn_measurement_device_type 'Bruker SMART CCD area detector'
_diffrn_measurement_method 'phi and omega scans'
_diffrn_radiation_monochromator graphite
_diffrn_radiation_source 'fine-focus sealed tube'
_diffrn_radiation_type MoK\a
_diffrn_radiation_wavelength 0.71073
_diffrn_reflns_av_R_equivalents 0.0564
_diffrn_reflns_av_sigmaI/netI 0.0679
_diffrn_reflns_limit_h_max 21
_diffrn_reflns_limit_h_min -21
_diffrn_reflns_limit_k_max 11
_diffrn_reflns_limit_k_min -10
_diffrn_reflns_limit_l_max 20
_diffrn_reflns_limit_l_min -19
_diffrn_reflns_number 18223
_diffrn_reflns_theta_full 25.00
_diffrn_reflns_theta_max 25.00
_diffrn_reflns_theta_min 1.11
_diffrn_standards_decay_% 0
_exptl_absorpt_coefficient_mu 0.072
_exptl_absorpt_correction_T_max 0.9828
_exptl_absorpt_correction_T_min 0.7286
_exptl_absorpt_correction_type multi-scan
_exptl_crystal_colour colorless
_exptl_crystal_density_diffrn 1.206
_exptl_crystal_density_meas ?
_exptl_crystal_density_method 'not measured'
_exptl_crystal_description plate
_exptl_crystal_F_000 1144
_exptl_crystal_size_max 0.55
_exptl_crystal_size_mid 0.40
_exptl_crystal_size_min 0.015
_refine_diff_density_max 0.477
_refine_diff_density_min -0.253
_refine_diff_density_rms 0.065
_refine_ls_extinction_coef 0.0016(13)
_refine_ls_extinction_expression Fc^*^=kFc[1+0.001xFc^2^\l^3^/sin(2\q)]^-1/4^
_refine_ls_extinction_method SHELXL
_refine_ls_goodness_of_fit_ref 1.231
_refine_ls_hydrogen_treatment mixed
_refine_ls_matrix_type full
_refine_ls_number_parameters 380
_refine_ls_number_reflns 5270
_refine_ls_number_restraints 9
_refine_ls_restrained_S_all 1.251
_refine_ls_R_factor_all 0.1704
_refine_ls_R_factor_gt 0.0974
_refine_ls_shift/su_max 0.022
_refine_ls_shift/su_mean 0.001
_refine_ls_structure_factor_coef Fsqd
_refine_ls_weighting_details 'calc w=1/[\s^2^(Fo^2^)+(0.1200P)^2^+2.4323P] where P=(Fo^2^+2Fc^2^)/3'
_refine_ls_weighting_scheme calc
_refine_ls_wR_factor_gt 0.3001
_refine_ls_wR_factor_ref 0.3272
_reflns_number_gt 2551
_reflns_number_total 5270
_reflns_threshold_expression >2sigma(I)
_cod_data_source_file cg049822osi20040602_110959.cif
_cod_data_source_block ic8288
_cod_depositor_comments
;
The following automatic conversions were performed:

'_symmetry_cell_setting' value 'Monoclinic' changed to 'monoclinic'
according to /home/saulius/struct/CIF-dictionaries/cif_core.dic
dictionary named 'cif_core.dic' version 2.4.1 from 2010-06-29.

Automatic conversion script
Id: cif_fix_values 1715 2011-07-08 13:25:40Z adriana 

The following automatic conversions were performed:

'_exptl_crystal_density_meas' value 'not_measured' was changed to '?'
- the value is perceived as not measured.

Automatic conversion script
Id: cif_fix_values 3008 2015-01-20 13:52:24Z robertas 
;
_cod_original_sg_symbol_H-M P2(1)/c
_cod_database_code 4505026

loop_
_symmetry_equiv_pos_as_xyz
'x, y, z'
'-x, y+1/2, -z+1/2'
'-x, -y, -z'
'x, -y-1/2, z-1/2'

loop_
_atom_site_label
_atom_site_type_symbol
_atom_site_fract_x
_atom_site_fract_y
_atom_site_fract_z
_atom_site_U_iso_or_equiv
_atom_site_adp_type
_atom_site_occupancy
_atom_site_symmetry_multiplicity
_atom_site_calc_flag
_atom_site_refinement_flags
N1 N 0.0230(3) 0.8735(6) 0.0801(3) 0.0797(15) Uani 1 1 d .
N2 N 0.5221(4) 0.6312(9) 0.4009(6) 0.133(3) Uani 1 1 d .
C1 C 0.2326(3) 1.2005(6) 0.4484(3) 0.0562(14) Uani 1 1 d .
C2 C 0.2265(3) 1.1830(6) 0.5368(3) 0.0563(14) Uani 1 1 d .
C3 C 0.2701(3) 1.2414(7) 0.5983(3) 0.0729(17) Uani 1 1 d .
H3A H 0.3096 1.2984 0.5889 0.088 Uiso 1 1 calc R
C4 C 0.2530(4) 1.2118(7) 0.6758(4) 0.084(2) Uani 1 1 d .
H4A H 0.2802 1.2530 0.7177 0.100 Uiso 1 1 calc R
C5 C 0.1964(4) 1.1228(7) 0.6894(3) 0.0780(19) Uani 1 1 d .
H5A H 0.1865 1.1038 0.7407 0.094 Uiso 1 1 calc R
C6 C 0.1538(3) 1.0609(6) 0.6289(3) 0.0667(16) Uani 1 1 d .
H6A H 0.1157 1.0007 0.6389 0.080 Uiso 1 1 calc R
C7 C 0.1696(3) 1.0913(6) 0.5515(3) 0.0558(14) Uani 1 1 d .
C8 C 0.1367(3) 1.0396(5) 0.4759(3) 0.0533(13) Uani 1 1 d .
C9 C 0.0813(3) 0.9421(6) 0.4592(3) 0.0568(14) Uani 1 1 d .
H9A H 0.0579 0.8997 0.4993 0.068 Uiso 1 1 calc R
C10 C 0.0612(3) 0.9090(5) 0.3808(3) 0.0544(13) Uani 1 1 d .
H10A H 0.0248 0.8426 0.3692 0.065 Uiso 1 1 calc R
C11 C 0.0945(3) 0.9731(5) 0.3201(3) 0.0502(13) Uani 1 1 d .
C12 C 0.1513(3) 1.0702(5) 0.3384(3) 0.0513(13) Uani 1 1 d .
H12A H 0.1752 1.1125 0.2987 0.062 Uiso 1 1 calc R
C13 C 0.1713(3) 1.1021(5) 0.4154(3) 0.0486(13) Uani 1 1 d .
C14 C 0.2232(3) 1.3561(6) 0.4244(3) 0.0578(14) Uani 1 1 d .
C15 C 0.1631(4) 1.4413(7) 0.4316(4) 0.0766(18) Uani 1 1 d .
H15A H 0.1209 1.4075 0.4518 0.092 Uiso 1 1 calc R
C16 C 0.1687(5) 1.5824(8) 0.4067(5) 0.104(3) Uani 1 1 d .
H16A H 0.1288 1.6419 0.4093 0.125 Uiso 1 1 calc R
C17 C 0.2317(6) 1.6332(8) 0.3788(5) 0.104(3) Uani 1 1 d .
H17A H 0.2345 1.7272 0.3647 0.124 Uiso 1 1 calc R
C18 C 0.2910(5) 1.5460(8) 0.3715(4) 0.092(2) Uani 1 1 d .
H18A H 0.3331 1.5803 0.3512 0.111 Uiso 1 1 calc R
C19 C 0.2870(3) 1.4063(6) 0.3947(3) 0.0641(15) Uani 1 1 d .
C20 C 0.3390(3) 1.2896(7) 0.3917(3) 0.0657(16) Uani 1 1 d .
C21 C 0.4091(4) 1.2819(8) 0.3651(4) 0.087(2) Uani 1 1 d .
H21A H 0.4312 1.3613 0.3461 0.104 Uiso 1 1 calc R
C22 C 0.4450(4) 1.1534(9) 0.3677(4) 0.090(2) Uani 1 1 d .
H22A H 0.4913 1.1482 0.3493 0.107 Uiso 1 1 calc R
C23 C 0.4143(3) 1.0318(7) 0.3967(4) 0.0729(17) Uani 1 1 d .
C24 C 0.3437(3) 1.0432(6) 0.4251(3) 0.0625(15) Uani 1 1 d .
H24A H 0.3220 0.9645 0.4454 0.075 Uiso 1 1 calc R
C25 C 0.3078(3) 1.1681(6) 0.4227(3) 0.0565(14) Uani 1 1 d .
C26 C 0.0710(3) 0.9373(6) 0.2366(3) 0.0546(14) Uani 1 1 d .
C27 C 0.0443(3) 0.8061(6) 0.2147(3) 0.0641(16) Uani 1 1 d .
H27A H 0.0423 0.7351 0.2517 0.077 Uiso 1 1 calc R
C28 C 0.0208(3) 0.7813(7) 0.1378(4) 0.0747(18) Uani 1 1 d .
H28A H 0.0019 0.6928 0.1253 0.090 Uiso 1 1 calc R
C29 C 0.0729(3) 1.0380(6) 0.1778(3) 0.0647(16) Uani 1 1 d .
H29A H 0.0904 1.1280 0.1890 0.078 Uiso 1 1 calc R
C30 C 0.0483(3) 1.0008(7) 0.1029(4) 0.0753(18) Uani 1 1 d .
H30A H 0.0492 1.0697 0.0646 0.090 Uiso 1 1 calc R
C31 C 0.4523(3) 0.8960(8) 0.3995(4) 0.0789(19) Uani 1 1 d .
C32 C 0.4448(4) 0.7988(8) 0.4547(5) 0.097(2) Uani 1 1 d .
H32A H 0.4147 0.8195 0.4943 0.116 Uiso 1 1 calc R
C33 C 0.4785(5) 0.6721(10) 0.4563(5) 0.121(3) Uani 1 1 d .
H33A H 0.4713 0.6110 0.4973 0.145 Uiso 1 1 calc R
C34 C 0.4992(4) 0.8561(11) 0.3417(5) 0.118(3) Uani 1 1 d .
H34A H 0.5084 0.9173 0.3014 0.141 Uiso 1 1 calc R
C35 C 0.5309(5) 0.7255(13) 0.3462(6) 0.136(4) Uani 1 1 d .
H35A H 0.5611 0.7015 0.3072 0.163 Uiso 1 1 calc R
O1 O 0.6337(6) 1.2353(16) 0.3453(9) 0.277(7) Uani 1 1 d D
C36 C 0.6470(10) 1.3819(19) 0.3437(16) 0.336(15) Uani 1 1 d D
H36A H 0.6498 1.4217 0.3959 0.403 Uiso 1 1 calc R
H36B H 0.6093 1.4304 0.3113 0.403 Uiso 1 1 calc R
C37 C 0.7176(13) 1.3890(16) 0.3099(14) 0.345(16) Uani 1 1 d D
H37A H 0.7147 1.3572 0.2561 0.414 Uiso 1 1 calc R
H37B H 0.7388 1.4823 0.3135 0.414 Uiso 1 1 calc R
C38 C 0.7562(7) 1.291(2) 0.3623(18) 0.382(19) Uani 1 1 d D
H38A H 0.7744 1.3365 0.4104 0.458 Uiso 1 1 calc R
H38B H 0.7968 1.2482 0.3381 0.458 Uiso 1 1 calc R
C39 C 0.7003(10) 1.1858(19) 0.3769(12) 0.317(15) Uani 1 1 d D
H39A H 0.7117 1.0971 0.3529 0.380 Uiso 1 1 calc R
H39B H 0.6986 1.1709 0.4326 0.380 Uiso 1 1 calc R

loop_
_atom_site_aniso_label
_atom_site_aniso_U_11
_atom_site_aniso_U_22
_atom_site_aniso_U_33
_atom_site_aniso_U_23
_atom_site_aniso_U_13
_atom_site_aniso_U_12
N1 0.084(4) 0.091(4) 0.063(3) -0.005(3) -0.004(3) -0.017(3)
N2 0.118(6) 0.138(7) 0.140(7) -0.024(6) -0.013(5) 0.057(5)
C1 0.062(3) 0.058(4) 0.047(3) -0.003(3) -0.007(2) 0.004(3)
C2 0.066(3) 0.061(4) 0.042(3) -0.003(3) 0.000(3) 0.010(3)
C3 0.077(4) 0.085(5) 0.055(4) -0.011(3) -0.007(3) -0.001(3)
C4 0.113(6) 0.089(5) 0.046(4) -0.008(3) -0.013(4) 0.004(4)
C5 0.110(5) 0.088(5) 0.037(3) -0.002(3) 0.006(3) 0.019(4)
C6 0.083(4) 0.068(4) 0.049(4) 0.006(3) 0.012(3) 0.006(3)
C7 0.069(3) 0.051(3) 0.047(3) 0.001(3) 0.000(3) 0.014(3)
C8 0.059(3) 0.050(3) 0.050(3) 0.006(3) 0.002(3) 0.008(3)
C9 0.066(3) 0.057(4) 0.048(3) 0.012(3) 0.011(3) 0.002(3)
C10 0.063(3) 0.050(3) 0.051(3) 0.003(3) 0.006(3) 0.001(3)
C11 0.055(3) 0.047(3) 0.049(3) 0.000(2) 0.005(2) 0.005(3)
C12 0.062(3) 0.047(3) 0.046(3) 0.005(2) 0.006(2) 0.001(3)
C13 0.052(3) 0.047(3) 0.047(3) 0.000(2) 0.001(2) 0.006(2)
C14 0.073(4) 0.054(4) 0.044(3) -0.002(3) -0.007(3) -0.002(3)
C15 0.091(5) 0.067(5) 0.071(4) 0.002(3) -0.002(3) 0.013(4)
C16 0.134(7) 0.069(5) 0.107(6) -0.006(4) -0.016(5) 0.027(5)
C17 0.143(8) 0.060(5) 0.105(6) 0.005(4) -0.009(6) -0.009(5)
C18 0.108(6) 0.072(5) 0.093(5) 0.008(4) -0.012(4) -0.017(4)
C19 0.079(4) 0.058(4) 0.054(3) 0.004(3) -0.006(3) -0.005(3)
C20 0.071(4) 0.074(4) 0.051(3) 0.003(3) -0.003(3) -0.009(3)
C21 0.076(4) 0.098(6) 0.088(5) 0.011(4) 0.014(4) -0.020(4)
C22 0.062(4) 0.123(7) 0.084(5) 0.004(5) 0.012(3) 0.000(4)
C23 0.065(4) 0.092(5) 0.061(4) 0.000(3) -0.001(3) 0.005(4)
C24 0.062(4) 0.071(4) 0.055(3) -0.002(3) 0.003(3) -0.005(3)
C25 0.058(3) 0.061(4) 0.049(3) -0.001(3) -0.002(2) -0.003(3)
C26 0.058(3) 0.056(4) 0.050(3) -0.001(3) 0.004(2) 0.000(3)
C27 0.082(4) 0.061(4) 0.049(3) -0.005(3) 0.006(3) -0.013(3)
C28 0.079(4) 0.071(4) 0.074(5) -0.018(4) 0.007(3) -0.017(3)
C29 0.079(4) 0.067(4) 0.047(3) 0.003(3) 0.001(3) -0.010(3)
C30 0.089(4) 0.083(5) 0.054(4) 0.005(3) 0.005(3) -0.010(4)
C31 0.066(4) 0.103(6) 0.067(4) -0.011(4) -0.005(3) 0.022(4)
C32 0.104(6) 0.097(6) 0.091(6) 0.002(5) 0.009(4) 0.036(5)
C33 0.119(7) 0.126(7) 0.120(7) 0.009(6) 0.026(6) 0.054(6)
C34 0.098(6) 0.157(8) 0.101(6) 0.014(5) 0.030(5) 0.055(6)
C35 0.119(7) 0.187(11) 0.105(7) -0.002(7) 0.035(6) 0.071(8)
O1 0.154(8) 0.195(11) 0.48(2) 0.019(12) 0.017(10) -0.022(8)
C36 0.28(2) 0.180(19) 0.57(5) -0.02(2) 0.20(3) 0.032(17)
C37 0.47(4) 0.160(15) 0.43(4) 0.106(17) 0.19(3) 0.08(2)
C38 0.182(17) 0.39(3) 0.56(5) 0.24(3) -0.10(2) -0.12(2)
C39 0.234(18) 0.34(3) 0.41(3) 0.24(2) 0.189(19) 0.18(2)

loop_
_atom_type_symbol
_atom_type_description
_atom_type_scat_dispersion_real
_atom_type_scat_dispersion_imag
_atom_type_scat_source
C C 0.0033 0.0016 'International Tables Vol C Tables 4.2.6.8 and 6.1.1.4'
H H 0.0000 0.0000 'International Tables Vol C Tables 4.2.6.8 and 6.1.1.4'
N N 0.0061 0.0033 'International Tables Vol C Tables 4.2.6.8 and 6.1.1.4'
O O 0.0106 0.0060 'International Tables Vol C Tables 4.2.6.8 and 6.1.1.4'

loop_
_geom_angle_atom_site_label_1
_geom_angle_atom_site_label_2
_geom_angle_atom_site_label_3
_geom_angle
C28 N1 C30 114.2(5)
C35 N2 C33 114.7(8)
C25 C1 C2 113.8(4)
C25 C1 C13 115.2(4)
C2 C1 C13 101.0(4)
C25 C1 C14 101.7(4)
C2 C1 C14 110.6(4)
C13 C1 C14 115.1(4)
C3 C2 C7 120.3(5)
C3 C2 C1 128.6(5)
C7 C2 C1 111.0(4)
C2 C3 C4 118.5(6)
C5 C4 C3 120.5(6)
C4 C5 C6 121.7(6)
C5 C6 C7 118.3(6)
C2 C7 C6 120.6(5)
C2 C7 C8 108.0(5)
C6 C7 C8 131.4(6)
C13 C8 C9 120.0(5)
C13 C8 C7 109.6(5)
C9 C8 C7 130.4(5)
C8 C9 C10 118.7(5)
C11 C10 C9 121.6(5)
C10 C11 C12 118.7(5)
C10 C11 C26 120.4(5)
C12 C11 C26 120.9(5)
C13 C12 C11 119.7(5)
C12 C13 C8 121.2(5)
C12 C13 C1 128.4(5)
C8 C13 C1 110.3(4)
C15 C14 C19 121.9(6)
C15 C14 C1 127.7(5)
C19 C14 C1 110.3(5)
C14 C15 C16 116.9(7)
C17 C16 C15 121.5(8)
C18 C17 C16 120.7(7)
C17 C18 C19 119.3(7)
C18 C19 C14 119.7(6)
C18 C19 C20 131.6(6)
C14 C19 C20 108.7(5)
C21 C20 C25 119.3(6)
C21 C20 C19 131.9(6)
C25 C20 C19 108.8(5)
C22 C21 C20 118.8(6)
C21 C22 C23 122.6(6)
C22 C23 C24 117.5(6)
C22 C23 C31 122.5(6)
C24 C23 C31 119.9(6)
C25 C24 C23 120.6(6)
C24 C25 C20 121.2(5)
C24 C25 C1 128.4(5)
C20 C25 C1 110.4(5)
C27 C26 C29 116.9(5)
C27 C26 C11 122.3(5)
C29 C26 C11 120.8(5)
C28 C27 C26 119.6(6)
N1 C28 C27 125.2(6)
C30 C29 C26 118.3(5)
N1 C30 C29 125.8(6)
C32 C31 C34 114.3(7)
C32 C31 C23 123.8(6)
C34 C31 C23 121.8(7)
C31 C32 C33 123.9(8)
C32 C33 N2 122.5(9)
C35 C34 C31 118.9(8)
N2 C35 C34 125.6(8)
C39 O1 C36 101.3(13)
O1 C36 C37 102.2(11)
C38 C37 C36 97.4(12)
C37 C38 C39 103.4(10)
O1 C39 C38 108.0(10)

loop_
_geom_bond_atom_site_label_1
_geom_bond_atom_site_label_2
_geom_bond_distance
N1 C28 1.326(8)
N1 C30 1.345(8)
N2 C35 1.319(11)
N2 C33 1.348(10)
C1 C25 1.513(8)
C1 C2 1.538(7)
C1 C13 1.537(7)
C1 C14 1.545(7)
C2 C3 1.390(8)
C2 C7 1.399(8)
C3 C4 1.418(9)
C4 C5 1.374(9)
C5 C6 1.382(8)
C6 C7 1.411(7)
C7 C8 1.472(7)
C8 C13 1.393(7)
C8 C9 1.390(7)
C9 C10 1.403(7)
C10 C11 1.390(7)
C11 C12 1.411(7)
C11 C26 1.502(7)
C12 C13 1.378(7)
C14 C15 1.383(8)
C14 C19 1.396(8)
C15 C16 1.415(9)
C16 C17 1.374(11)
C17 C18 1.381(11)
C18 C19 1.393(8)
C19 C20 1.468(8)
C20 C21 1.398(9)
C20 C25 1.414(8)
C21 C22 1.388(9)
C22 C23 1.397(9)
C23 C24 1.422(8)
C23 C31 1.469(9)
C24 C25 1.359(8)
C26 C27 1.383(7)
C26 C29 1.395(7)
C27 C28 1.378(8)
C29 C30 1.375(8)
C31 C32 1.340(9)
C31 C34 1.414(9)
C32 C33 1.355(10)
C34 C35 1.372(12)
O1 C39 1.380(13)
O1 C36 1.418(14)
C36 C37 1.462(15)
C37 C38 1.444(15)
C38 C39 1.468(14)
